data_7702634
loop_
_publ_author_name
'Boubals, Nathalie'
'Drew, Michael G. B.'
'Hill, Cl\'ement'
'Hudson, Michael J.'
'Iveson, Peter B.'
'Madic, Charles'
'Russell, Mark L.'
'Youngs, Tristan G. A.'

_publ_section_title
;
 Americium(iii) and europium(iii) solvent extraction studies of
 amide-substituted triazine ligands and complexes formed with
 ytterbium(iii)
;
_journal_issue 1
_journal_name_full 'Journal of the Chemical Society, Dalton Transactions'
_journal_page_first 55
_journal_paper_doi 10.1039/b104181a
_journal_year 2002
_chemical_formula_sum 'C24 H28 N11 O10 Yb'
_chemical_formula_weight 803.61
_space_group_IT_number 2
_space_group_name_Hall '-P 1'
_space_group_name_H-M_alt 'P -1'
_symmetry_cell_setting triclinic
_symmetry_space_group_name_H-M 'P -1'
_atom_sites_solution_hydrogens geom
_atom_sites_solution_primary direct
_atom_sites_solution_secondary difmap
_audit_creation_method SHELXL-97
_cell_angle_alpha 71.688(10)
_cell_angle_beta 87.138(10)
_cell_angle_gamma 78.955(10)
_cell_formula_units_Z 2
_cell_length_a 8.935(14)
_cell_length_b 12.887(14)
_cell_length_c 15.004(17)
_cell_measurement_reflns_used all
_cell_measurement_temperature 293(2)
_cell_volume 1610(4)
_computing_cell_refinement XDS
_computing_data_collection 'XDS (Kabsch, 1991)'
_computing_data_reduction XDS
_computing_molecular_graphics PLATON(Spek,1994)
_computing_structure_refinement 'SHELXL-93 (Sheldrick, 1993)'
_computing_structure_solution 'SHELXS-86 (Sheldrick, 1990)'
_diffrn_ambient_temperature 293(2)
_diffrn_measurement_device 'Marresearch Image Plate'
_diffrn_measurement_method '95 frames at 2^o intervals, counting time 2 min.'
_diffrn_radiation_monochromator graphite
_diffrn_radiation_source 'fine-focus sealed tube'
_diffrn_radiation_type MoK\a
_diffrn_radiation_wavelength 0.71073
_diffrn_reflns_av_R_equivalents 0.0000
_diffrn_reflns_av_sigmaI/netI 0.0225
_diffrn_reflns_limit_h_max 10
_diffrn_reflns_limit_h_min 0
_diffrn_reflns_limit_k_max 15
_diffrn_reflns_limit_k_min -15
_diffrn_reflns_limit_l_max 18
_diffrn_reflns_limit_l_min -18
_diffrn_reflns_number 5198
_diffrn_reflns_theta_max 25.90
_diffrn_reflns_theta_min 2.53
_exptl_absorpt_coefficient_mu 2.974
_exptl_absorpt_correction_T_max 1.000
_exptl_absorpt_correction_T_min 0.623
_exptl_absorpt_correction_type 'DIFABS(Walker and Stuart, 1983)'
_exptl_crystal_density_diffrn 1.658
_exptl_crystal_density_method 'not measured'
_exptl_crystal_F_000 798
_exptl_crystal_size_max 0.30
_exptl_crystal_size_mid 0.25
_exptl_crystal_size_min 0.20
_refine_diff_density_max 0.997
_refine_diff_density_min -1.596
_refine_diff_density_rms 0.094
_refine_ls_extinction_method none
_refine_ls_goodness_of_fit_ref 1.083
_refine_ls_hydrogen_treatment mixed
_refine_ls_matrix_type full
_refine_ls_number_parameters 428
_refine_ls_number_reflns 5198
_refine_ls_number_restraints 2
_refine_ls_restrained_S_all 1.083
_refine_ls_R_factor_all 0.0367
_refine_ls_R_factor_gt 0.0296
_refine_ls_shift/su_max 0.001
_refine_ls_shift/su_mean 0.000
_refine_ls_structure_factor_coef Fsqd
_refine_ls_weighting_details 'w=1/[\s^2^(Fo^2^)+(0.0293P)^2^+4.8052P] where P=(Fo^2^+2Fc^2^)/3'
_refine_ls_weighting_scheme calc
_refine_ls_wR_factor_gt 0.0712
_refine_ls_wR_factor_ref 0.0755
_reflns_number_gt 4699
_reflns_number_total 5198
_reflns_threshold_expression >2sigma(I)
_cod_data_source_file b104181a.txt
_cod_data_source_block 5
_cod_depositor_comments
;
The following automatic conversions were performed:

data item '_refine_ls_weighting_scheme' value 'calc
w=1/[\s^2^(Fo^2^)+(0.0293P)^2^+4.8052P] where P=(Fo^2^+2Fc^2^)/3' was
changed to 'calc'. A new data item '_refine_ls_weighting_details' was
created with the value set to
'w=1/[\s^2^(Fo^2^)+(0.0293P)^2^+4.8052P] where P=(Fo^2^+2Fc^2^)/3'.

Automatic conversion script
Id: cif_fix_values 6909 2019-04-08 15:41:33Z antanas 
;
_cod_original_sg_symbol_H-M P-1
_cod_database_code 7702634

loop_
_symmetry_equiv_pos_as_xyz
'x, y, z'
'-x, -y, -z'

loop_
_atom_site_label
_atom_site_type_symbol
_atom_site_fract_x
_atom_site_fract_y
_atom_site_fract_z
_atom_site_U_iso_or_equiv
_atom_site_adp_type
_atom_site_occupancy
_atom_site_calc_flag
_atom_site_refinement_flags
Yb Yb 0.27341(2) 0.205671(15) 0.131680(13) 0.03225(8) Uani 1 d .
N11 N 0.4852(4) 0.3123(3) 0.0917(3) 0.0352(8) Uani 1 d .
C12 C 0.5681(6) 0.3280(4) 0.1566(3) 0.0452(12) Uani 1 d .
H12 H 0.5369 0.3068 0.2187 0.054 Uiso 1 calc R
C13 C 0.6977(6) 0.3743(4) 0.1356(4) 0.0502(13) Uani 1 d .
H13 H 0.7529 0.3829 0.1829 0.060 Uiso 1 calc R
C14 C 0.7444(6) 0.4074(4) 0.0437(4) 0.0463(12) Uani 1 d .
H14 H 0.8314 0.4388 0.0280 0.056 Uiso 1 calc R
C15 C 0.6597(6) 0.3934(4) -0.0246(3) 0.0388(10) Uani 1 d .
H15 H 0.6879 0.4158 -0.0873 0.047 Uiso 1 calc R
C16 C 0.5324(5) 0.3454(3) 0.0017(3) 0.0314(9) Uani 1 d .
N21 N 0.3139(4) 0.2816(3) -0.0350(2) 0.0309(8) Uani 1 d .
C22 C 0.4367(5) 0.3270(3) -0.0678(3) 0.0310(9) Uani 1 d .
N23 N 0.4777(5) 0.3557(3) -0.1570(3) 0.0377(9) Uani 1 d .
C24 C 0.3823(6) 0.3377(4) -0.2153(3) 0.0385(10) Uani 1 d .
N25 N 0.2524(5) 0.3023(3) -0.1923(3) 0.0394(9) Uani 1 d .
C26 C 0.2254(5) 0.2725(4) -0.1006(3) 0.0331(9) Uani 1 d .
N31 N 0.0768(4) 0.1831(3) 0.0279(3) 0.0384(9) Uani 1 d .
C32 C 0.0888(5) 0.2225(4) -0.0662(3) 0.0364(10) Uani 1 d .
C33 C -0.0171(6) 0.2159(5) -0.1279(4) 0.0499(13) Uani 1 d .
H33 H -0.0059 0.2447 -0.1925 0.060 Uiso 1 calc R
C34 C -0.1389(7) 0.1658(5) -0.0914(5) 0.0581(15) Uani 1 d .
H34 H -0.2125 0.1612 -0.1310 0.070 Uiso 1 calc R
C35 C -0.1509(7) 0.1223(5) 0.0045(5) 0.0571(15) Uani 1 d .
H35 H -0.2306 0.0859 0.0304 0.069 Uiso 1 calc R
C36 C -0.0431(6) 0.1337(4) 0.0612(4) 0.0485(12) Uani 1 d .
H36 H -0.0535 0.1057 0.1259 0.058 Uiso 1 calc R
O41 O 0.0868(5) 0.1551(4) 0.2364(3) 0.0599(10) Uani 1 d .
N43 N 0.0587(7) 0.1666(5) 0.3178(4) 0.0696(15) Uani 1 d .
O42 O 0.1554(7) 0.1209(5) 0.3806(3) 0.0959(17) Uani 1 d .
O44 C -0.0540(8) 0.2292(8) 0.3269(6) 0.090(3) Uani 1 d .
O51 O 0.1028(4) 0.3780(3) 0.0839(2) 0.0461(8) Uani 1 d .
N53 N 0.1197(5) 0.4099(3) 0.1538(3) 0.0421(9) Uani 1 d .
O52 O 0.2201(4) 0.3475(3) 0.2137(2) 0.0495(9) Uani 1 d .
O54 O 0.0439(5) 0.4958(3) 0.1614(3) 0.0670(12) Uani 1 d .
O61 O 0.4934(5) 0.0877(3) 0.0947(3) 0.0546(10) Uani 1 d .
N63 N 0.4390(6) 0.0001(4) 0.1209(3) 0.0528(12) Uani 1 d .
O62 O 0.3036(5) 0.0102(3) 0.1517(3) 0.0605(10) Uani 1 d .
O64 O 0.5098(6) -0.0894(4) 0.1195(4) 0.0882(16) Uani 1 d .
O100 O 0.4105(5) 0.1315(3) 0.2700(3) 0.0516(9) Uani 1 d D
H1 H 0.346(8) 0.107(7) 0.305(6) 0.12(4) Uiso 1 d D
H2 H 0.500(3) 0.112(5) 0.278(4) 0.07(2) Uiso 1 d D
N41 N 0.4357(5) 0.3593(4) -0.3059(3) 0.0467(10) Uani 1 d .
H41 H 0.5213 0.3821 -0.3155 0.056 Uiso 1 calc R
C42 C 0.3677(7) 0.3488(5) -0.3850(3) 0.0505(13) Uani 1 d .
O43 O 0.2375(6) 0.3350(5) -0.3857(3) 0.0795(15) Uani 1 d .
C44 C 0.4744(7) 0.3583(5) -0.4665(3) 0.0514(13) Uani 1 d .
H44A H 0.5565 0.3930 -0.4563 0.062 Uiso 1 calc R
H44B H 0.4195 0.4073 -0.5228 0.062 Uiso 1 calc R
C45 C 0.5446(8) 0.2478(6) -0.4836(5) 0.0688(17) Uani 1 d .
C46 C 0.4246(11) 0.1998(8) -0.5162(7) 0.105(3) Uani 1 d .
H46A H 0.3793 0.2513 -0.5738 0.125 Uiso 1 calc R
H46B H 0.3475 0.1868 -0.4692 0.125 Uiso 1 calc R
H46C H 0.4707 0.1309 -0.5264 0.125 Uiso 1 calc R
C47 C 0.6180(11) 0.1662(7) -0.3928(7) 0.110(3) Uani 1 d .
H47A H 0.5412 0.1515 -0.3458 0.132 Uiso 1 calc R
H47B H 0.6932 0.1976 -0.3717 0.132 Uiso 1 calc R
H47C H 0.6659 0.0980 -0.4037 0.132 Uiso 1 calc R
C48 C 0.6616(14) 0.2724(11) -0.5595(8) 0.154(5) Uani 1 d .
H48A H 0.6931 0.2088 -0.5809 0.185 Uiso 1 calc R
H48B H 0.7482 0.2888 -0.5350 0.185 Uiso 1 calc R
H48C H 0.6178 0.3352 -0.6111 0.185 Uiso 1 calc R
N400 N 0.2367(10) 0.5827(7) 0.3414(5) 0.106(3) Uani 1 d .
C401 C 0.1504(9) 0.5262(7) 0.3609(5) 0.0736(19) Uani 1 d .
C402 C 0.0431(9) 0.4525(7) 0.3881(5) 0.080(2) Uani 1 d .
H40A H 0.0372 0.4264 0.4553 0.095 Uiso 1 calc R
H40B H 0.0757 0.3903 0.3651 0.095 Uiso 1 calc R
H40C H -0.0555 0.4914 0.3621 0.095 Uiso 1 calc R
N500 N -0.2922(10) 0.0178(8) 0.3013(7) 0.141(4) Uani 1 d .
C501 C -0.1821(10) -0.0378(8) 0.3303(7) 0.102(3) Uani 1 d .
C502 C -0.0434(11) -0.1114(8) 0.3682(8) 0.127(4) Uani 1 d .
H50A H 0.0327 -0.1052 0.3202 0.153 Uiso 1 calc R
H50B H -0.0607 -0.1865 0.3903 0.153 Uiso 1 calc R
H50C H -0.0088 -0.0920 0.4193 0.153 Uiso 1 calc R

loop_
_atom_site_aniso_label
_atom_site_aniso_U_11
_atom_site_aniso_U_22
_atom_site_aniso_U_33
_atom_site_aniso_U_23
_atom_site_aniso_U_13
_atom_site_aniso_U_12
Yb 0.03074(13) 0.03262(12) 0.03405(11) -0.01124(8) 0.00069(7) -0.00604(7)
N11 0.037(2) 0.035(2) 0.036(2) -0.0120(16) -0.0038(15) -0.0075(15)
C12 0.052(3) 0.052(3) 0.035(2) -0.013(2) -0.006(2) -0.016(2)
C13 0.052(4) 0.051(3) 0.051(3) -0.014(2) -0.018(2) -0.014(2)
C14 0.036(3) 0.041(3) 0.060(3) -0.010(2) -0.007(2) -0.012(2)
C15 0.036(3) 0.035(3) 0.044(3) -0.010(2) -0.0005(19) -0.0064(19)
C16 0.033(3) 0.028(2) 0.034(2) -0.0120(17) -0.0038(17) -0.0031(17)
N21 0.032(2) 0.031(2) 0.0301(18) -0.0096(15) -0.0037(14) -0.0057(14)
C22 0.035(3) 0.029(2) 0.030(2) -0.0098(17) -0.0028(17) -0.0047(17)
N23 0.038(2) 0.040(2) 0.037(2) -0.0141(17) -0.0012(16) -0.0100(16)
C24 0.045(3) 0.035(3) 0.034(2) -0.0126(19) -0.0002(19) -0.001(2)
N25 0.038(2) 0.044(2) 0.037(2) -0.0156(17) -0.0066(16) -0.0033(17)
C26 0.033(3) 0.029(2) 0.037(2) -0.0121(17) -0.0047(17) -0.0001(17)
N31 0.032(2) 0.039(2) 0.047(2) -0.0155(17) -0.0014(16) -0.0079(16)
C32 0.032(3) 0.035(3) 0.045(3) -0.018(2) -0.0052(18) -0.0043(18)
C33 0.043(3) 0.055(3) 0.058(3) -0.023(3) -0.010(2) -0.010(2)
C34 0.042(4) 0.059(4) 0.084(4) -0.034(3) -0.016(3) -0.011(3)
C35 0.043(4) 0.048(3) 0.090(5) -0.031(3) 0.004(3) -0.014(2)
C36 0.044(3) 0.044(3) 0.062(3) -0.020(2) 0.004(2) -0.015(2)
O41 0.054(3) 0.079(3) 0.057(2) -0.028(2) 0.0174(18) -0.030(2)
N43 0.066(4) 0.096(4) 0.059(3) -0.030(3) 0.022(3) -0.039(3)
O42 0.107(5) 0.123(5) 0.050(3) -0.016(3) 0.008(3) -0.023(3)
O44 0.041(4) 0.150(8) 0.093(5) -0.077(5) 0.022(3) 0.005(4)
O51 0.049(2) 0.045(2) 0.0453(19) -0.0205(16) -0.0052(15) 0.0010(15)
N53 0.043(3) 0.040(2) 0.045(2) -0.0181(18) 0.0056(18) -0.0054(18)
O52 0.049(2) 0.053(2) 0.049(2) -0.0211(17) -0.0055(16) -0.0034(16)
O54 0.084(3) 0.046(2) 0.068(3) -0.029(2) 0.008(2) 0.010(2)
O61 0.054(3) 0.045(2) 0.057(2) -0.0137(17) 0.0128(18) 0.0004(17)
N63 0.068(4) 0.039(3) 0.049(3) -0.017(2) -0.010(2) 0.005(2)
O62 0.061(3) 0.038(2) 0.084(3) -0.0204(19) -0.009(2) -0.0088(17)
O64 0.103(4) 0.046(3) 0.107(4) -0.035(3) -0.015(3) 0.029(3)
O100 0.048(3) 0.058(2) 0.042(2) -0.0082(17) -0.0077(18) -0.0030(19)
N41 0.049(3) 0.060(3) 0.034(2) -0.0163(19) -0.0022(17) -0.012(2)
C42 0.058(4) 0.057(3) 0.037(3) -0.019(2) -0.007(2) -0.005(3)
O43 0.067(3) 0.151(5) 0.041(2) -0.048(3) 0.0017(19) -0.038(3)
C44 0.064(4) 0.055(3) 0.031(2) -0.007(2) -0.002(2) -0.011(3)
C45 0.070(5) 0.077(5) 0.069(4) -0.040(3) 0.016(3) -0.011(3)
C46 0.115(8) 0.122(7) 0.111(7) -0.079(6) 0.010(5) -0.035(6)
C47 0.087(7) 0.081(6) 0.151(9) -0.040(6) -0.017(6) 0.024(5)
C48 0.141(10) 0.211(13) 0.156(10) -0.116(10) 0.098(9) -0.063(9)
N400 0.108(7) 0.129(7) 0.082(5) -0.010(4) -0.022(4) -0.054(5)
C401 0.076(6) 0.086(5) 0.058(4) -0.020(3) -0.014(3) -0.011(4)
C402 0.075(5) 0.099(6) 0.074(5) -0.036(4) 0.009(4) -0.025(4)
N500 0.078(6) 0.151(8) 0.138(7) 0.020(6) -0.024(5) 0.009(5)
C501 0.057(6) 0.102(7) 0.118(7) 0.004(5) -0.009(4) -0.007(4)
C502 0.065(7) 0.116(8) 0.171(10) -0.011(7) -0.023(6) 0.003(5)

loop_
_atom_type_symbol
_atom_type_description
_atom_type_scat_dispersion_real
_atom_type_scat_dispersion_imag
_atom_type_scat_source
C C 0.0033 0.0016 'International Tables Vol C Tables 4.2.6.8 and 6.1.1.4'
H H 0.0000 0.0000 'International Tables Vol C Tables 4.2.6.8 and 6.1.1.4'
N N 0.0061 0.0033 'International Tables Vol C Tables 4.2.6.8 and 6.1.1.4'
O O 0.0106 0.0060 'International Tables Vol C Tables 4.2.6.8 and 6.1.1.4'
Yb Yb -0.3850 5.5486 'International Tables Vol C Tables 4.2.6.8 and 6.1.1.4'

loop_
_geom_angle_atom_site_label_1
_geom_angle_atom_site_label_2
_geom_angle_atom_site_label_3
_geom_angle
O41 Yb O100 78.75(19)
O41 Yb O51 83.26(16)
O100 Yb O51 126.35(13)
O41 Yb O61 127.87(16)
O100 Yb O61 75.94(16)
O51 Yb O61 147.24(13)
O41 Yb O62 78.15(16)
O100 Yb O62 79.20(15)
O51 Yb O62 144.53(15)
O61 Yb O62 52.85(15)
O41 Yb N21 141.27(15)
O100 Yb N21 139.81(16)
O51 Yb N21 74.83(12)
O61 Yb N21 73.57(13)
O62 Yb N21 101.87(14)
O41 Yb O52 74.29(15)
O100 Yb O52 73.76(15)
O51 Yb O52 52.71(13)
O61 Yb O52 137.09(14)
O62 Yb O52 144.43(15)
N21 Yb O52 113.70(14)
O41 Yb N11 145.47(14)
O100 Yb N11 80.23(16)
O51 Yb N11 87.55(16)
O61 Yb N11 71.80(16)
O62 Yb N11 124.02(15)
N21 Yb N11 65.80(12)
O52 Yb N11 73.69(14)
O41 Yb N31 78.43(17)
O100 Yb N31 146.92(15)
O51 Yb N31 73.93(14)
O61 Yb N31 100.06(16)
O62 Yb N31 72.91(14)
N21 Yb N31 65.09(14)
O52 Yb N31 121.76(13)
N11 Yb N31 130.46(14)
C12 N11 C16 117.1(4)
C12 N11 Yb 123.0(3)
C16 N11 Yb 119.5(3)
N11 C12 C13 123.0(5)
C14 C13 C12 119.2(5)
C13 C14 C15 118.8(5)
C14 C15 C16 118.8(5)
N11 C16 C15 123.1(4)
N11 C16 C22 115.2(4)
C15 C16 C22 121.7(4)
C26 N21 C22 115.1(4)
C26 N21 Yb 123.3(3)
C22 N21 Yb 121.3(3)
N23 C22 N21 124.6(4)
N23 C22 C16 118.5(4)
N21 C22 C16 117.0(4)
C22 N23 C24 114.2(4)
N25 C24 N23 126.4(4)
N25 C24 N41 121.2(4)
N23 C24 N41 112.4(4)
C24 N25 C26 114.0(4)
N25 C26 N21 125.3(4)
N25 C26 C32 118.5(4)
N21 C26 C32 116.2(4)
C36 N31 C32 116.8(4)
C36 N31 Yb 123.5(3)
C32 N31 Yb 119.7(3)
N31 C32 C33 123.1(5)
N31 C32 C26 115.5(4)
C33 C32 C26 121.4(4)
C34 C33 C32 118.4(5)
C33 C34 C35 119.4(5)
C36 C35 C34 118.9(5)
N31 C36 C35 123.4(5)
N43 O41 Yb 131.3(3)
O44 N43 O42 122.8(7)
O44 N43 O41 118.2(7)
O42 N43 O41 118.7(6)
N53 O51 Yb 98.3(3)
O54 N53 O51 121.1(4)
O54 N53 O52 123.1(4)
O51 N53 O52 115.8(4)
N53 O52 Yb 93.0(3)
N63 O61 Yb 96.1(3)
O64 N63 O61 123.3(6)
O64 N63 O62 121.0(5)
O61 N63 O62 115.6(4)
N63 O62 Yb 95.5(3)
C24 N41 C42 128.2(5)
O43 C42 N41 122.9(5)
O43 C42 C44 124.9(5)
N41 C42 C44 112.2(5)
C42 C44 C45 115.1(5)
C46 C45 C48 109.0(7)
C46 C45 C47 109.7(7)
C48 C45 C47 111.1(8)
C46 C45 C44 110.8(6)
C48 C45 C44 107.2(7)
C47 C45 C44 109.1(6)
N400 C401 C402 178.4(8)
N500 C501 C502 178.5(12)

loop_
_geom_bond_atom_site_label_1
_geom_bond_atom_site_label_2
_geom_bond_distance
Yb O41 2.277(4)
Yb O100 2.298(4)
Yb O51 2.362(4)
Yb O61 2.400(4)
Yb O62 2.404(4)
Yb N21 2.419(4)
Yb O52 2.470(4)
Yb N11 2.489(5)
Yb N31 2.519(5)
N11 C12 1.338(6)
N11 C16 1.353(6)
C12 C13 1.380(8)
C13 C14 1.378(8)
C14 C15 1.378(7)
C15 C16 1.379(7)
C16 C22 1.482(6)
N21 C26 1.339(6)
N21 C22 1.342(6)
C22 N23 1.324(6)
N23 C24 1.350(6)
C24 N25 1.319(7)
C24 N41 1.379(6)
N25 C26 1.330(6)
C26 C32 1.483(7)
N31 C36 1.346(7)
N31 C32 1.348(6)
C32 C33 1.389(7)
C33 C34 1.374(8)
C34 C35 1.377(9)
C35 C36 1.374(8)
O41 N43 1.282(6)
N43 O44 1.196(9)
N43 O42 1.232(8)
O51 N53 1.266(5)
N53 O54 1.216(5)
N53 O52 1.269(5)
O61 N63 1.255(6)
N63 O64 1.211(6)
N63 O62 1.271(7)
N41 C42 1.415(6)
C42 O43 1.212(7)
C42 C44 1.501(8)
C44 C45 1.536(8)
C45 C46 1.505(10)
C45 C48 1.508(11)
C45 C47 1.522(11)
N400 C401 1.126(10)
C401 C402 1.434(11)
N500 C501 1.116(10)
C501 C502 1.429(11)
